data_9013887
loop_
_publ_author_name
'Lengauer, C. L.'
'Kolitsch, U.'
'Tillmanns, E.'

_publ_section_title
;
 Florkeite, K3Ca2Na[Al8Si8O32]*12H2O, a new phillipsite-type zeolite
 from the Bellerberg, East Eifel volcanic are, Germany
;
_journal_name_full 'European Journal of Mineralogy'
_journal_page_first 901
_journal_page_last 913
_journal_paper_doi 10.1127/0935-1221/2009/0021-1952
_journal_volume 21
_journal_year 2009
_chemical_compound_source 'Bellerberg, East Eifel volcanic are, Germany'
_chemical_formula_sum 'Al8 Ca2 H18 K2.929 Na O44 Si8'
_chemical_name_mineral Florkeite
_space_group_IT_number 2
_symmetry_space_group_name_Hall '-P 1'
_symmetry_space_group_name_H-M 'P -1'
_cell_angle_alpha 88.37
_cell_angle_beta 125.08
_cell_angle_gamma 89.57
_cell_formula_units_Z 2
_cell_length_a 19.965
_cell_length_b 14.274
_cell_length_c 8.704
_cell_volume 2028.209
_database_code_amcsd 0007333
_exptl_crystal_density_diffrn 2.260
_cod_original_formula_sum 'K2.929 Ca2 Na Al8 Si8 O44 H18'
_cod_database_code 9013887

loop_
_space_group_symop_operation_xyz
x,y,z
-x,-y,-z

loop_
_atom_site_label
_atom_site_fract_x
_atom_site_fract_y
_atom_site_fract_z
_atom_site_occupancy
_atom_site_U_iso_or_equiv
_atom_site_type_symbol
_atom_site_attached_hydrogens
K1 0.42233 0.25788 0.14580 1.00000 0.03640 K 0
K2 0.93846 0.25093 0.24040 1.00000 0.03910 K 0
K3 0.58471 0.74160 0.38410 0.92900 0.04010 K 0
Ca1 0.79023 0.34993 0.45758 1.00000 0.01545 Ca 0
Ca2 0.80461 0.87723 0.44598 1.00000 0.01831 Ca 0
Na1 0.29777 0.86755 0.43460 1.00000 0.02860 Na 0
AlT11a1 0.02844 0.49169 0.28751 1.00000 0.00800 Al 0
AlT11a2 0.52883 0.49306 0.28907 1.00000 0.00980 Al 0
AlT11b1 0.87079 0.02570 0.26861 1.00000 0.00750 Al 0
AlT11b2 0.37495 0.03013 0.27589 1.00000 0.00870 Al 0
SiT12a1 0.37201 0.46214 0.29001 1.00000 0.00930 Si 0
SiT12a2 0.87106 0.46418 0.28681 1.00000 0.00870 Si 0
SiT12b1 0.53421 0.00003 0.28286 1.00000 0.01070 Si 0
SiT12b2 0.03764 -0.00150 0.29276 1.00000 0.00770 Si 0
SiT21a1 0.43055 0.64274 0.93572 1.00000 0.00990 Si 0
SiT21a2 0.92821 0.64052 0.92854 1.00000 0.00870 Si 0
SiT21b1 0.79195 0.85668 0.01889 1.00000 0.00780 Si 0
SiT21b2 0.29368 0.85804 0.03109 1.00000 0.00840 Si 0
AlT22a1 0.29112 0.64051 0.99642 1.00000 0.00890 Al 0
AlT22a2 0.78790 0.63934 0.98581 1.00000 0.00900 Al 0
AlT22b1 0.93495 0.86340 0.95613 1.00000 0.00800 Al 0
AlT22b2 0.43047 0.86598 0.94411 1.00000 0.00900 Al 0
O11a1 0.32887 0.56010 0.17950 1.00000 0.01910 O 0
O11a2 0.82589 0.56120 0.17550 1.00000 0.01820 O 0
O11b1 0.51464 0.91380 0.14370 1.00000 0.01500 O 0
O11b2 0.01834 0.90970 0.16200 1.00000 0.01380 O 0
O12a1 -0.00618 0.58510 0.12550 1.00000 0.01780 O 0
O12a2 0.49271 0.58790 0.13360 1.00000 0.02190 O 0
O12b1 0.82500 0.91660 0.20620 1.00000 0.01410 O 0
O12b2 0.33359 0.91930 0.21780 1.00000 0.01480 O 0
O21a1 0.31560 0.37330 0.18490 1.00000 0.01510 O 0
O21a2 0.81019 0.37590 0.19380 1.00000 0.01210 O 0
O21b1 0.58569 0.08020 0.25760 1.00000 0.01490 O 0
O21b2 0.07803 0.08260 0.24340 1.00000 0.01230 O 0
O22a1 0.07289 0.40070 0.24430 1.00000 0.01740 O 0
O22a2 0.56709 0.40140 0.23060 1.00000 0.01810 O 0
O22b1 0.80339 0.11420 0.11530 1.00000 0.01460 O 0
O22b2 0.30379 0.11810 0.13620 1.00000 0.01860 O 0
O31a 0.54043 0.24990 0.04150 1.00000 0.01800 O 0
O31b 0.04227 0.25280 0.04520 1.00000 0.01810 O 0
O32a 0.19655 0.25190 0.91430 1.00000 0.01570 O 0
O32b 0.69751 0.25130 0.90500 1.00000 0.01460 O 0
O41a 0.45767 0.44190 0.31440 1.00000 0.01790 O 0
O41b 0.95249 0.44180 0.29660 1.00000 0.01590 O 0
O42a 0.95757 0.03910 0.27290 1.00000 0.01430 O 0
O42b 0.45140 0.04680 0.24270 1.00000 0.01890 O 0
O51a 0.33584 0.63960 0.87060 1.00000 0.01610 O 0
O51b 0.83552 0.63490 0.86970 1.00000 0.01860 O 0
O52a 0.84355 0.88370 0.93380 1.00000 0.01620 O 0
O52b 0.33933 0.87750 0.92770 1.00000 0.01540 O 0
O61a 0.38921 0.46550 0.49740 1.00000 0.01460 O 0
O61b 0.89235 0.46340 0.49810 1.00000 0.01260 O 0
O62a 0.40581 0.04630 0.50410 1.00000 0.01780 O 0
O62b 0.88963 0.03350 0.49050 1.00000 0.01300 O 0
Wat1 0.88710 0.74390 0.47710 1.00000 0.02970 O 2
Wat2 0.06460 0.73910 0.41810 1.00000 0.04080 O 2
Wat3A 0.15430 0.85730 0.14750 1.00000 0.03440 O 2
Wat3B 0.66260 0.88080 0.17360 1.00000 0.02740 O 2
Wat3C 0.13910 0.66900 0.20850 1.00000 0.04780 O 2
Wat3D 0.68500 0.63130 0.20690 1.00000 0.09300 O 2
Wat4A 0.25030 0.25500 0.47460 1.00000 0.03890 O 2
Wat4B 0.77340 0.18030 0.42270 1.00000 0.02180 O 2
Wat5A 0.24880 0.50040 0.47910 1.00000 0.03370 O 2
Wat5B 0.25200 0.03520 0.42370 1.00000 0.02600 O 2
Wat6 0.52910 0.26730 0.54260 1.00000 0.05820 O 2
Wat7 0.31050 0.69720 0.46300 1.00000 0.02650 O 2

loop_
_cod_changelog_entry_id
_cod_changelog_entry_author
_cod_changelog_entry_date
_cod_changelog_entry_text
1
;cod-tools version 3.8.0
Id: cif_guess_AMCSD_atom_types 9581 2023-05-17 12:35:41Z saulius
;
2023-05-18T11:42:37+03:00
;Derived atom types and hydrogen counts
from atom names that follow the AMCSD naming convention
(Wat == water, O-H == hydroxyl).
;

loop_
_cod_related_entry_id
_cod_related_entry_database
_cod_related_entry_code
1 AMCSD 0007333
